data_4515219
loop_
_publ_author_name
'Doidge, Euan D.'
'Kinsman, Luke M. M.'
'Ji, Yiran'
'Carson, Innis'
'Duffy, Andrew J.'
'Kordas, Izabela A.'
'Shao, Eddie'
'Tasker, Peter A.'
'Ngwenya, Bryne T.'
'Morrison, Carole A.'
'Love, Jason B.'

_publ_section_title
;
 Evaluation of Simple Amides in the Selective Recovery of Gold from
 Secondary Sources by Solvent Extraction
;
_journal_issue 17
_journal_name_full 'ACS Sustainable Chemistry &amp; Engineering'
_journal_page_first 15019
_journal_paper_doi 10.1021/acssuschemeng.9b03436
_journal_volume 7
_journal_year 2019
_chemical_formula_sum 'C44 H94 Cl6 N4 O4 Sn'
_chemical_formula_weight 1074.62
_space_group_crystal_system monoclinic
_space_group_IT_number 14
_space_group_name_Hall '-P 2yn'
_space_group_name_H-M_alt 'P 1 21/n 1'
_symmetry_space_group_name_Hall '-P 2yn'
_symmetry_space_group_name_H-M 'P 1 21/n 1'
_atom_sites_solution_hydrogens mixed
_audit_creation_method SHELXL-2018/3
_cell_angle_alpha 90
_cell_angle_beta 111.389(3)
_cell_angle_gamma 90
_cell_formula_units_Z 2
_cell_length_a 18.1977(5)
_cell_length_b 8.4952(2)
_cell_length_c 19.6349(5)
_cell_measurement_temperature 293(2)
_cell_volume 2826.36(14)
_computing_structure_refinement 'SHELXL-2018/3 (Sheldrick, 2018)'
_computing_structure_solution 'SHELXT 2018/2 (Sheldrick, 2018)'
_diffrn_ambient_temperature 293(2)
_diffrn_measured_fraction_theta_full 0.998
_diffrn_measured_fraction_theta_max 0.882
_diffrn_radiation_type MoK\a
_diffrn_radiation_wavelength 0.71073
_diffrn_reflns_av_R_equivalents 0.0354
_diffrn_reflns_av_unetI/netI 0.0321
_diffrn_reflns_Laue_measured_fraction_full 0.998
_diffrn_reflns_Laue_measured_fraction_max 0.882
_diffrn_reflns_limit_h_max 25
_diffrn_reflns_limit_h_min -21
_diffrn_reflns_limit_k_max 8
_diffrn_reflns_limit_k_min -11
_diffrn_reflns_limit_l_max 24
_diffrn_reflns_limit_l_min -26
_diffrn_reflns_number 33010
_diffrn_reflns_point_group_measured_fraction_full 0.998
_diffrn_reflns_point_group_measured_fraction_max 0.882
_diffrn_reflns_theta_full 25.242
_diffrn_reflns_theta_max 29.568
_diffrn_reflns_theta_min 3.068
_exptl_absorpt_coefficient_mu 0.775
_exptl_crystal_density_diffrn 1.263
_exptl_crystal_F_000 1140
_refine_diff_density_max 0.534
_refine_diff_density_min -0.448
_refine_diff_density_rms 0.069
_refine_ls_extinction_method none
_refine_ls_goodness_of_fit_ref 0.892
_refine_ls_hydrogen_treatment mixed
_refine_ls_matrix_type full
_refine_ls_number_parameters 284
_refine_ls_number_reflns 6984
_refine_ls_number_restraints 0
_refine_ls_restrained_S_all 0.892
_refine_ls_R_factor_all 0.0400
_refine_ls_R_factor_gt 0.0309
_refine_ls_shift/su_max 0.001
_refine_ls_shift/su_mean 0.000
_refine_ls_structure_factor_coef Fsqd
_refine_ls_weighting_details 'w=1/[\s^2^(Fo^2^)+(0.1000P)^2^] where P=(Fo^2^+2Fc^2^)/3'
_refine_ls_weighting_scheme calc
_refine_ls_wR_factor_gt 0.1072
_refine_ls_wR_factor_ref 0.1192
_reflns_Friedel_coverage 0.000
_reflns_number_gt 5975
_reflns_number_total 6984
_reflns_threshold_expression 'I > 2\s(I)'
_cod_data_source_file sc9b03436_si_002.cif
_cod_data_source_block jl18002_refinalized
_cod_database_code 4515219
_shelx_shelxl_version_number 2018/3
_shelx_space_group_comment
;
The symmetry employed for this shelxl refinement is uniquely defined
by the following loop, which should always be used as a source of
symmetry information in preference to the above space-group names.
They are only intended as comments.
;

loop_
_space_group_symop_operation_xyz
'x, y, z'
'-x+1/2, y+1/2, -z+1/2'
'-x, -y, -z'
'x-1/2, -y-1/2, z-1/2'

loop_
_atom_site_label
_atom_site_type_symbol
_atom_site_fract_x
_atom_site_fract_y
_atom_site_fract_z
_atom_site_U_iso_or_equiv
_atom_site_adp_type
_atom_site_occupancy
_atom_site_site_symmetry_order
_atom_site_calc_flag
_atom_site_refinement_flags_posn
_atom_site_refinement_flags_adp
_atom_site_refinement_flags_occupancy
Sn1 Sn 0.000000 1.000000 0.500000 0.01202(8) Uani 1 2 d S . P
Cl1 Cl 0.10846(3) 0.99499(5) 0.61755(3) 0.01734(12) Uani 1 1 d . . .
Cl2 Cl 0.09037(3) 0.92393(5) 0.44029(3) 0.01927(12) Uani 1 1 d . . .
Cl3 Cl -0.02654(3) 0.72383(5) 0.51391(3) 0.01961(12) Uani 1 1 d . . .
O1 O 0.34250(8) 0.39735(17) 0.70279(8) 0.0234(3) Uani 1 1 d . . .
H1 H 0.369(2) 0.261(5) 0.710(2) 0.096(13) Uiso 1 1 d . . .
O2 O 0.40151(8) 0.13979(16) 0.73864(8) 0.0226(3) Uani 1 1 d . . .
N1 N 0.23494(10) 0.5406(2) 0.64718(9) 0.0173(3) Uani 1 1 d . . .
N2 N 0.49915(12) 0.00275(16) 0.81914(11) 0.0191(4) Uani 1 1 d . . .
C1 C 0.16079(12) 0.5816(2) 0.58859(12) 0.0226(4) Uani 1 1 d . . .
H1A H 0.171299 0.650403 0.554423 0.034 Uiso 1 1 calc R U .
H1B H 0.126735 0.633829 0.608961 0.034 Uiso 1 1 calc R U .
H1C H 0.135597 0.487582 0.563868 0.034 Uiso 1 1 calc R U .
C2 C 0.26467(13) 0.6586(2) 0.70560(11) 0.0232(4) Uani 1 1 d . . .
H2A H 0.311994 0.620214 0.742711 0.035 Uiso 1 1 calc R U .
H2B H 0.225475 0.678058 0.726645 0.035 Uiso 1 1 calc R U .
H2C H 0.275940 0.754724 0.685584 0.035 Uiso 1 1 calc R U .
C3 C 0.27678(11) 0.4117(2) 0.64959(10) 0.0160(4) Uani 1 1 d . . .
C4 C 0.25206(12) 0.2885(2) 0.59081(11) 0.0188(4) Uani 1 1 d . . .
H4A H 0.198865 0.310362 0.557211 0.023 Uiso 1 1 calc R U .
H4B H 0.251996 0.186076 0.612626 0.023 Uiso 1 1 calc R U .
C5 C 0.30887(12) 0.2861(2) 0.54848(11) 0.0195(4) Uani 1 1 d . . .
H5 H 0.362213 0.264260 0.583342 0.023 Uiso 1 1 calc R U .
C6 C 0.30943(16) 0.4469(3) 0.51408(13) 0.0324(5) Uani 1 1 d . . .
H6A H 0.257864 0.469219 0.478842 0.049 Uiso 1 1 calc R U .
H6B H 0.347077 0.446479 0.490271 0.049 Uiso 1 1 calc R U .
H6C H 0.323692 0.526208 0.551486 0.049 Uiso 1 1 calc R U .
C7 C 0.28653(13) 0.1570(2) 0.48953(12) 0.0234(4) Uani 1 1 d . . .
H7A H 0.230371 0.137331 0.474975 0.028 Uiso 1 1 calc R U .
H7B H 0.295257 0.198606 0.447100 0.028 Uiso 1 1 calc R U .
C8 C 0.32925(16) -0.0022(2) 0.50876(16) 0.0259(5) Uani 1 1 d . . .
C9 C 0.41767(19) 0.0197(3) 0.5280(2) 0.0527(9) Uani 1 1 d . . .
H9A H 0.426735 0.072407 0.488538 0.079 Uiso 1 1 calc R U .
H9B H 0.443059 -0.081307 0.535926 0.079 Uiso 1 1 calc R U .
H9C H 0.438920 0.081803 0.571698 0.079 Uiso 1 1 calc R U .
C10 C 0.31425(15) -0.0818(2) 0.57229(13) 0.0299(5) Uani 1 1 d . . .
H10A H 0.334257 -0.016474 0.615014 0.045 Uiso 1 1 calc R U .
H10B H 0.340517 -0.181927 0.582186 0.045 Uiso 1 1 calc R U .
H10C H 0.258564 -0.097104 0.559582 0.045 Uiso 1 1 calc R U .
C11 C 0.29753(17) -0.1083(3) 0.44114(15) 0.0387(6) Uani 1 1 d . . .
H11A H 0.242530 -0.128883 0.430192 0.058 Uiso 1 1 calc R U .
H11B H 0.326118 -0.205909 0.450654 0.058 Uiso 1 1 calc R U .
H11C H 0.304096 -0.056711 0.400240 0.058 Uiso 1 1 calc R U .
C12 C 0.57952(15) -0.0225(3) 0.87126(14) 0.0279(5) Uani 1 1 d . . .
H12A H 0.604595 -0.102882 0.853050 0.042 Uiso 1 1 calc R U .
H12B H 0.577738 -0.054782 0.917486 0.042 Uiso 1 1 calc R U .
H12C H 0.608969 0.073670 0.877451 0.042 Uiso 1 1 calc R U .
C13 C 0.44708(14) -0.1345(2) 0.80615(13) 0.0289(5) Uani 1 1 d . . .
H13A H 0.393074 -0.100338 0.787429 0.043 Uiso 1 1 calc R U .
H13B H 0.457569 -0.190157 0.851261 0.043 Uiso 1 1 calc R U .
H13C H 0.456480 -0.202809 0.771245 0.043 Uiso 1 1 calc R U .
C14 C 0.47227(11) 0.1370(2) 0.78507(10) 0.0169(4) Uani 1 1 d . . .
C15 C 0.52081(12) 0.2840(2) 0.79768(11) 0.0186(4) Uani 1 1 d . . .
H15A H 0.568600 0.269878 0.840337 0.022 Uiso 1 1 calc R U .
H15B H 0.491351 0.370433 0.807626 0.022 Uiso 1 1 calc R U .
C16 C 0.54321(12) 0.3265(2) 0.73123(11) 0.0195(4) Uani 1 1 d . . .
H16 H 0.494489 0.332110 0.687973 0.023 Uiso 1 1 calc R U .
C17 C 0.59554(16) 0.1998(3) 0.71778(16) 0.0374(6) Uani 1 1 d . . .
H17A H 0.646243 0.201169 0.756719 0.056 Uiso 1 1 calc R U .
H17B H 0.601904 0.219706 0.672117 0.056 Uiso 1 1 calc R U .
H17C H 0.571451 0.098561 0.716015 0.056 Uiso 1 1 calc R U .
C18 C 0.58001(17) 0.4915(2) 0.74531(15) 0.0267(5) Uani 1 1 d . . .
H18A H 0.627238 0.485255 0.789064 0.032 Uiso 1 1 calc R U .
H18B H 0.543361 0.559889 0.756701 0.032 Uiso 1 1 calc R U .
C19 C 0.60300(15) 0.5750(3) 0.68594(13) 0.0302(5) Uani 1 1 d . . .
C20 C 0.6120(2) 0.7506(3) 0.7054(2) 0.0627(10) Uani 1 1 d . . .
H20A H 0.561921 0.792658 0.702310 0.094 Uiso 1 1 calc R U .
H20B H 0.630139 0.805482 0.671720 0.094 Uiso 1 1 calc R U .
H20C H 0.649566 0.763679 0.754223 0.094 Uiso 1 1 calc R U .
C21 C 0.53969(18) 0.5548(4) 0.61025(15) 0.0434(6) Uani 1 1 d . . .
H21A H 0.534907 0.445378 0.597140 0.065 Uiso 1 1 calc R U .
H21B H 0.554103 0.613559 0.575247 0.065 Uiso 1 1 calc R U .
H21C H 0.490144 0.592729 0.610611 0.065 Uiso 1 1 calc R U .
C22 C 0.68229(19) 0.5170(3) 0.68547(19) 0.0433(7) Uani 1 1 d . . .
H22A H 0.720862 0.520131 0.734299 0.065 Uiso 1 1 calc R U .
H22B H 0.699021 0.583600 0.654354 0.065 Uiso 1 1 calc R U .
H22C H 0.676811 0.410922 0.667477 0.065 Uiso 1 1 calc R U .

loop_
_atom_site_aniso_label
_atom_site_aniso_U_11
_atom_site_aniso_U_22
_atom_site_aniso_U_33
_atom_site_aniso_U_23
_atom_site_aniso_U_13
_atom_site_aniso_U_12
Sn1 0.01190(12) 0.01094(12) 0.01046(12) -0.00072(6) 0.00079(9) -0.00009(5)
Cl1 0.0157(3) 0.0189(3) 0.0125(2) -0.00065(15) -0.0008(2) -0.00064(15)
Cl2 0.0186(2) 0.0210(2) 0.0185(2) -0.00196(17) 0.00700(19) 0.00167(17)
Cl3 0.0187(2) 0.0130(2) 0.0221(2) 0.00101(17) 0.00133(19) -0.00215(17)
O1 0.0213(8) 0.0252(7) 0.0180(7) 0.0021(6) 0.0004(6) 0.0078(6)
O2 0.0166(7) 0.0208(7) 0.0245(8) 0.0043(6) 0.0005(6) 0.0022(6)
N1 0.0157(8) 0.0172(7) 0.0166(8) 0.0003(7) 0.0029(7) 0.0027(7)
N2 0.0199(10) 0.0154(9) 0.0180(10) 0.0016(6) 0.0022(8) 0.0006(6)
C1 0.0154(10) 0.0189(10) 0.0260(11) -0.0020(8) -0.0015(8) 0.0047(7)
C2 0.0253(11) 0.0209(10) 0.0189(10) -0.0059(8) 0.0025(8) 0.0026(8)
C3 0.0166(9) 0.0177(9) 0.0147(9) 0.0052(7) 0.0067(8) 0.0009(7)
C4 0.0185(10) 0.0153(9) 0.0225(10) 0.0003(8) 0.0071(8) 0.0012(7)
C5 0.0180(10) 0.0207(10) 0.0199(10) -0.0006(8) 0.0070(8) -0.0004(7)
C6 0.0498(16) 0.0233(11) 0.0310(13) -0.0035(10) 0.0231(12) -0.0076(11)
C7 0.0264(11) 0.0218(10) 0.0227(10) -0.0029(8) 0.0098(9) 0.0002(8)
C8 0.0257(13) 0.0192(12) 0.0386(15) -0.0013(8) 0.0184(12) 0.0003(7)
C9 0.0335(17) 0.0388(15) 0.096(3) -0.0024(15) 0.0350(19) 0.0051(11)
C10 0.0379(14) 0.0185(11) 0.0330(13) -0.0010(9) 0.0126(11) 0.0026(9)
C11 0.0546(17) 0.0293(12) 0.0432(15) -0.0075(11) 0.0311(14) 0.0046(11)
C12 0.0280(13) 0.0234(10) 0.0238(12) 0.0057(9) -0.0008(10) 0.0083(9)
C13 0.0300(12) 0.0181(10) 0.0347(13) 0.0040(9) 0.0074(10) -0.0021(9)
C14 0.0166(9) 0.0197(9) 0.0136(9) 0.0007(7) 0.0045(8) 0.0020(7)
C15 0.0215(10) 0.0155(9) 0.0175(9) 0.0025(7) 0.0056(8) 0.0020(7)
C16 0.0210(10) 0.0174(9) 0.0205(10) 0.0007(8) 0.0079(8) 0.0012(8)
C17 0.0435(15) 0.0267(12) 0.0554(17) 0.0034(11) 0.0340(14) 0.0072(11)
C18 0.0369(15) 0.0240(12) 0.0242(13) -0.0050(8) 0.0171(12) -0.0083(8)
C19 0.0417(14) 0.0263(12) 0.0280(12) -0.0049(9) 0.0190(11) -0.0093(10)
C20 0.110(3) 0.0296(14) 0.077(2) -0.0065(15) 0.068(2) -0.0232(16)
C21 0.0449(16) 0.0508(15) 0.0352(15) 0.0158(13) 0.0154(13) -0.0029(14)
C22 0.0385(17) 0.0556(18) 0.0421(18) -0.0012(12) 0.0221(15) -0.0149(12)

loop_
_atom_type_symbol
_atom_type_description
_atom_type_scat_dispersion_real
_atom_type_scat_dispersion_imag
_atom_type_scat_source
C C 0.0033 0.0016 'International Tables Vol C Tables 4.2.6.8 and 6.1.1.4'
H H 0.0000 0.0000 'International Tables Vol C Tables 4.2.6.8 and 6.1.1.4'
Cl Cl 0.1484 0.1585 'International Tables Vol C Tables 4.2.6.8 and 6.1.1.4'
N N 0.0061 0.0033 'International Tables Vol C Tables 4.2.6.8 and 6.1.1.4'
O O 0.0106 0.0060 'International Tables Vol C Tables 4.2.6.8 and 6.1.1.4'
Sn Sn -0.6537 1.4246 'International Tables Vol C Tables 4.2.6.8 and 6.1.1.4'

loop_
_geom_angle_atom_site_label_1
_geom_angle_atom_site_label_2
_geom_angle_atom_site_label_3
_geom_angle
_geom_angle_site_symmetry_1
_geom_angle_site_symmetry_3
Cl1 Sn1 Cl1 180.0 . 3_576
Cl1 Sn1 Cl2 90.263(17) . 3_576
Cl1 Sn1 Cl2 89.739(17) 3_576 3_576
Cl1 Sn1 Cl2 89.738(17) . .
Cl1 Sn1 Cl2 90.261(17) 3_576 .
Cl2 Sn1 Cl2 180.0 3_576 .
Cl1 Sn1 Cl3 89.873(15) . 3_576
Cl1 Sn1 Cl3 90.126(14) 3_576 3_576
Cl2 Sn1 Cl3 89.692(16) 3_576 3_576
Cl2 Sn1 Cl3 90.307(16) . 3_576
Cl1 Sn1 Cl3 90.126(14) . .
Cl1 Sn1 Cl3 89.875(15) 3_576 .
Cl2 Sn1 Cl3 90.308(16) 3_576 .
Cl2 Sn1 Cl3 89.692(16) . .
Cl3 Sn1 Cl3 180.0 3_576 .
C3 N1 C1 125.40(17) . .
C3 N1 C2 119.52(17) . .
C1 N1 C2 115.04(16) . .
C14 N2 C12 124.83(18) . .
C14 N2 C13 120.1(2) . .
C12 N2 C13 115.05(16) . .
O1 C3 N1 117.63(17) . .
O1 C3 C4 119.47(16) . .
N1 C3 C4 122.82(18) . .
C3 C4 C5 110.57(16) . .
C6 C5 C7 110.36(17) . .
C6 C5 C4 109.87(17) . .
C7 C5 C4 111.68(16) . .
C8 C7 C5 118.12(19) . .
C9 C8 C10 109.8(3) . .
C9 C8 C11 108.4(2) . .
C10 C8 C11 108.87(17) . .
C9 C8 C7 110.33(18) . .
C10 C8 C7 111.42(19) . .
C11 C8 C7 107.9(2) . .
O2 C14 N2 117.86(18) . .
O2 C14 C15 118.86(17) . .
N2 C14 C15 123.28(18) . .
C14 C15 C16 112.13(16) . .
C17 C16 C18 114.69(19) . .
C17 C16 C15 110.82(17) . .
C18 C16 C15 107.07(17) . .
C16 C18 C19 120.21(19) . .
C21 C19 C22 109.7(2) . .
C21 C19 C20 109.1(3) . .
C22 C19 C20 107.4(2) . .
C21 C19 C18 111.6(2) . .
C22 C19 C18 111.9(2) . .
C20 C19 C18 106.99(19) . .

loop_
_geom_bond_atom_site_label_1
_geom_bond_atom_site_label_2
_geom_bond_distance
_geom_bond_site_symmetry_2
Sn1 Cl1 2.4294(5) .
Sn1 Cl1 2.4294(5) 3_576
Sn1 Cl2 2.4296(4) 3_576
Sn1 Cl2 2.4296(4) .
Sn1 Cl3 2.4306(4) 3_576
Sn1 Cl3 2.4306(4) .
O1 C3 1.275(2) .
O2 C14 1.278(2) .
N1 C3 1.325(2) .
N1 C1 1.461(3) .
N1 C2 1.470(3) .
N2 C14 1.322(2) .
N2 C12 1.463(3) .
N2 C13 1.465(3) .
C3 C4 1.501(3) .
C4 C5 1.545(3) .
C5 C6 1.526(3) .
C5 C7 1.538(3) .
C7 C8 1.536(3) .
C8 C9 1.524(4) .
C8 C10 1.529(3) .
C8 C11 1.533(4) .
C14 C15 1.497(3) .
C15 C16 1.545(3) .
C16 C17 1.523(3) .
C16 C18 1.535(3) .
C18 C19 1.547(3) .
C19 C21 1.522(4) .
C19 C22 1.528(4) .
C19 C20 1.534(3) .
